data_4134616
loop_
_publ_author_name
'Deng, Bin-Bin'
'Xu, Chu-Chu'
'Cheng, Ting-Ting'
'Yang, Yi-Ting'
'Hu, Yan-Ting'
'Wang, Pan'
'He, Wen-Hui'
'Yang, Meng-Juan'
'Liao, Wei-Qiang'

_publ_section_title
;
 Homochiral Nickel Nitrite ABX<sub>3</sub> (X =
 NO<sub>2</sub><sup>-</sup>) Perovskite Ferroelectrics.
;
_journal_name_full 'Journal of the American Chemical Society'
_journal_paper_doi 10.1021/jacs.0c02580
_journal_year 2020
_chemical_absolute_configuration R
_chemical_formula_moiety 'N3 Ni O6, C8 H15 F N O'
_chemical_formula_sum 'C8 H15 F N4 Ni O7'
_chemical_formula_weight 356.95
_space_group_crystal_system monoclinic
_space_group_IT_number 4
_space_group_name_Hall 'P 2yb'
_space_group_name_H-M_alt 'P 1 21 1'
_atom_sites_solution_hydrogens geom
_audit_creation_method SHELXL-2014/7
_cell_angle_alpha 90
_cell_angle_beta 114.028(4)
_cell_angle_gamma 90
_cell_formula_units_Z 2
_cell_length_a 9.9291(3)
_cell_length_b 6.8700(2)
_cell_length_c 10.4570(3)
_cell_measurement_reflns_used 3055
_cell_measurement_temperature 293(2)
_cell_measurement_theta_max 75.8540
_cell_measurement_theta_min 4.8590
_cell_volume 651.49(4)
_computing_cell_refinement 'CrysAlisPro 1.171.39.46 (Rigaku OD, 2018)'
_computing_data_collection 'CrysAlisPro 1.171.39.46 (Rigaku OD, 2018)'
_computing_data_reduction 'CrysAlisPro 1.171.39.46 (Rigaku OD, 2018)'
_computing_molecular_graphics 'DIAMOND (Brandenburg & Putz, 2005)'
_computing_publication_material 'SHELXL-2014/7 (Sheldrick, 2014)'
_computing_structure_refinement 'SHELXL-2014/7 (Sheldrick, 2014)'
_computing_structure_solution 'SHELXL-2014/7 (Sheldrick, 2014)'
_diffrn_ambient_temperature 293(2)
_diffrn_measured_fraction_theta_full 0.998
_diffrn_measured_fraction_theta_max 0.949
_diffrn_measurement_device_type 'XtaLAB Synergy R, DW system, HyPix'
_diffrn_measurement_method 'four-circle diffractometer'
_diffrn_radiation_type CuK\a
_diffrn_radiation_wavelength 1.54178
_diffrn_reflns_av_R_equivalents 0.0348
_diffrn_reflns_av_unetI/netI 0.0421
_diffrn_reflns_Laue_measured_fraction_full 0.998
_diffrn_reflns_Laue_measured_fraction_max 0.949
_diffrn_reflns_limit_h_max 12
_diffrn_reflns_limit_h_min -12
_diffrn_reflns_limit_k_max 8
_diffrn_reflns_limit_k_min -8
_diffrn_reflns_limit_l_max 13
_diffrn_reflns_limit_l_min -13
_diffrn_reflns_number 4055
_diffrn_reflns_point_group_measured_fraction_full 0.998
_diffrn_reflns_point_group_measured_fraction_max 0.946
_diffrn_reflns_theta_full 67.679
_diffrn_reflns_theta_max 76.103
_diffrn_reflns_theta_min 4.630
_diffrn_source 'Rotating-anode X-ray tube'
_exptl_absorpt_coefficient_mu 2.704
_exptl_absorpt_correction_T_max 0.780
_exptl_absorpt_correction_T_min 0.763
_exptl_absorpt_correction_type multi-scan
_exptl_absorpt_process_details 'CrysAlisPro 1.171.39.46 (Rigaku OD, 2018)'
_exptl_crystal_colour Brown
_exptl_crystal_density_diffrn 1.820
_exptl_crystal_description Prism
_exptl_crystal_F_000 368
_exptl_crystal_size_max 0.110
_exptl_crystal_size_mid 0.110
_exptl_crystal_size_min 0.100
_refine_diff_density_max 0.777
_refine_diff_density_min -0.456
_refine_diff_density_rms 0.089
_refine_ls_abs_structure_details
;
 Refined as an inversion twin.
;
_refine_ls_abs_structure_Flack -0.01(11)
_refine_ls_extinction_method none
_refine_ls_goodness_of_fit_ref 1.006
_refine_ls_hydrogen_treatment constr
_refine_ls_matrix_type full
_refine_ls_number_parameters 192
_refine_ls_number_reflns 2742
_refine_ls_number_restraints 1
_refine_ls_restrained_S_all 1.006
_refine_ls_R_factor_all 0.0505
_refine_ls_R_factor_gt 0.0437
_refine_ls_shift/su_max 0.000
_refine_ls_shift/su_mean 0.000
_refine_ls_structure_factor_coef Fsqd
_refine_ls_weighting_details 'w=1/[\s^2^(Fo^2^)+(0.0359P)^2^+1.8062P] where P=(Fo^2^+2Fc^2^)/3'
_refine_ls_weighting_scheme calc
_refine_ls_wR_factor_gt 0.1042
_refine_ls_wR_factor_ref 0.1243
_reflns_Friedel_coverage 0.835
_reflns_Friedel_fraction_full 0.998
_reflns_Friedel_fraction_max 0.942
_reflns_number_gt 2742
_reflns_number_total 2742
_reflns_threshold_expression 'I > 2\s(I)'
_cod_data_source_file ja0c02580_si_003.cif
_cod_data_source_block P21_TEST
_cod_original_sg_symbol_H-M 'P 21'
_cod_database_code 4134616
_shelx_shelxl_version_number 2014/7
_shelx_space_group_comment
;
The symmetry employed for this shelxl refinement is uniquely defined
by the following loop, which should always be used as a source of
symmetry information in preference to the above space-group names.
They are only intended as comments.
;
_shelx_estimated_absorpt_t_min 0.755
_shelx_estimated_absorpt_t_max 0.774

loop_
_space_group_symop_operation_xyz
'x, y, z'
'-x, y+1/2, -z'

loop_
_atom_site_label
_atom_site_type_symbol
_atom_site_fract_x
_atom_site_fract_y
_atom_site_fract_z
_atom_site_U_iso_or_equiv
_atom_site_adp_type
_atom_site_occupancy
_atom_site_site_symmetry_order
_atom_site_calc_flag
_atom_site_refinement_flags_posn
_atom_site_refinement_flags_adp
_atom_site_refinement_flags_occupancy
_atom_site_disorder_assembly
_atom_site_disorder_group
C1 C 0.4499(8) 0.7104(14) 0.6076(8) 0.0479(19) Uani 1 1 d . . . . .
H1A H 0.3719 0.6191 0.5983 0.057 Uiso 1 1 calc R U . . .
H1B H 0.4105 0.8413 0.5990 0.057 Uiso 1 1 calc R U . . .
C2 C 0.5170(10) 0.7093(16) 0.8574(9) 0.057(2) Uani 1 1 d . . . . .
H2A H 0.4529 0.6009 0.8538 0.069 Uiso 1 1 calc R U . . .
H2B H 0.4601 0.8284 0.8417 0.069 Uiso 1 1 calc R U . . .
C3 C 0.6405(9) 0.4864(12) 0.7568(8) 0.048(2) Uani 1 1 d . . . . .
H3A H 0.6905 0.4763 0.6944 0.058 Uiso 1 1 calc R U . . .
H3B H 0.5631 0.3891 0.7294 0.058 Uiso 1 1 calc R U . . .
C4 C 0.6902(9) 0.8395(13) 0.7658(10) 0.060(3) Uani 1 1 d . . . . .
H4A H 0.6529 0.9668 0.7751 0.072 Uiso 1 1 calc R U . . .
H4B H 0.7159 0.8419 0.6857 0.072 Uiso 1 1 calc R U . . .
C5 C 0.6455(12) 0.7163(17) 0.9999(10) 0.069(3) Uani 1 1 d . . . . .
H5A H 0.6603 0.8487 1.0352 0.083 Uiso 1 1 calc R U . . .
H5B H 0.6246 0.6351 1.0655 0.083 Uiso 1 1 calc R U . . .
C6 C 0.7505(10) 0.4506(13) 0.9083(10) 0.055(2) Uani 1 1 d . . . . .
H6 H 0.8422 0.3977 0.9083 0.066 Uiso 1 1 calc R U . . .
C7 C 0.8268(9) 0.787(2) 0.9001(10) 0.070(3) Uani 1 1 d . . . . .
H7A H 0.9023 0.7304 0.8753 0.084 Uiso 1 1 calc R U . . .
H7B H 0.8668 0.9045 0.9542 0.084 Uiso 1 1 calc R U . . .
C8 C 0.7829(10) 0.6443(15) 0.9866(9) 0.058(2) Uani 1 1 d . . . . .
H8 H 0.8633 0.6289 1.0795 0.070 Uiso 1 1 calc R U . . .
F1 F 0.4993(6) 0.6776(10) 0.5060(5) 0.0695(15) Uani 1 1 d . . . . .
N1 N -0.1965(7) 0.7117(10) 0.4110(7) 0.0403(14) Uani 1 1 d . . . . .
N2 N 0.0901(7) 0.7120(12) 0.3873(8) 0.0514(18) Uani 1 1 d . . . . .
N3 N 0.0838(7) 0.6969(10) 0.6786(6) 0.0441(16) Uani 1 1 d . . . . .
N4 N 0.5750(6) 0.6859(9) 0.7461(6) 0.0357(13) Uani 1 1 d . . . . .
Ni1 Ni -0.00880(12) 0.5411(3) 0.48952(12) 0.0348(3) Uani 1 1 d . . . . .
O1 O -0.3216(6) 0.6479(9) 0.3443(7) 0.0567(15) Uani 1 1 d . . . . .
O2 O 0.1314(8) 0.6082(9) 0.7892(6) 0.0696(19) Uani 1 1 d . . . . .
O3 O -0.0949(6) 0.3771(9) 0.3108(6) 0.0504(14) Uani 1 1 d . . . . .
O4 O 0.1881(6) 0.3934(8) 0.5697(6) 0.0495(15) Uani 1 1 d . . . . .
O5 O -0.1153(6) 0.3880(10) 0.5897(7) 0.0532(15) Uani 1 1 d . . . . .
O6 O 0.1401(7) 0.6429(9) 0.3045(7) 0.0605(16) Uani 1 1 d . . . . .
O7 O 0.6857(8) 0.3108(14) 0.9657(7) 0.0759(19) Uani 1 1 d . . . . .
H7 H 0.7461 0.2769 1.0430 0.114 Uiso 1 1 calc R U . . .

loop_
_atom_site_aniso_label
_atom_site_aniso_U_11
_atom_site_aniso_U_22
_atom_site_aniso_U_33
_atom_site_aniso_U_23
_atom_site_aniso_U_13
_atom_site_aniso_U_12
C1 0.042(4) 0.047(4) 0.044(4) 0.006(4) 0.007(3) 0.004(4)
C2 0.053(5) 0.068(6) 0.061(5) -0.002(5) 0.034(4) 0.004(4)
C3 0.053(4) 0.044(5) 0.037(4) 0.002(3) 0.009(3) 0.010(4)
C4 0.047(4) 0.059(7) 0.064(6) 0.001(4) 0.014(4) -0.025(4)
C5 0.090(7) 0.074(7) 0.044(5) -0.013(5) 0.028(5) -0.012(6)
C6 0.046(4) 0.056(5) 0.050(5) 0.011(4) 0.007(4) 0.009(4)
C7 0.048(4) 0.079(6) 0.066(6) 0.005(6) 0.005(4) -0.023(5)
C8 0.049(5) 0.073(6) 0.036(4) -0.003(4) 0.000(4) -0.009(4)
F1 0.075(3) 0.087(4) 0.037(3) 0.010(3) 0.012(2) 0.008(3)
N1 0.042(3) 0.039(4) 0.038(3) 0.001(3) 0.014(3) -0.001(3)
N2 0.038(3) 0.049(5) 0.053(4) 0.012(4) 0.005(3) 0.003(3)
N3 0.052(4) 0.038(4) 0.030(3) 0.007(3) 0.004(3) 0.002(3)
N4 0.034(3) 0.030(3) 0.040(3) 0.001(3) 0.012(2) 0.000(3)
Ni1 0.0333(5) 0.0272(5) 0.0391(6) 0.0024(6) 0.0098(4) -0.0011(5)
O1 0.031(3) 0.058(4) 0.072(4) -0.010(3) 0.011(3) -0.012(2)
O2 0.090(5) 0.057(4) 0.036(3) 0.008(3) 0.000(3) -0.003(3)
O3 0.060(4) 0.037(4) 0.044(3) 0.000(3) 0.011(3) 0.002(3)
O4 0.036(3) 0.033(3) 0.069(4) 0.004(3) 0.011(3) -0.008(2)
O5 0.047(3) 0.043(4) 0.068(4) -0.001(3) 0.021(3) -0.002(3)
O6 0.066(4) 0.060(4) 0.073(4) -0.014(3) 0.045(3) 0.002(3)
O7 0.077(4) 0.068(4) 0.059(4) 0.023(4) 0.004(3) -0.005(4)

loop_
_atom_type_symbol
_atom_type_description
_atom_type_scat_dispersion_real
_atom_type_scat_dispersion_imag
_atom_type_scat_source
C C 0.0181 0.0091 'International Tables Vol C Tables 4.2.6.8 and 6.1.1.4'
H H 0.0000 0.0000 'International Tables Vol C Tables 4.2.6.8 and 6.1.1.4'
N N 0.0311 0.0180 'International Tables Vol C Tables 4.2.6.8 and 6.1.1.4'
O O 0.0492 0.0322 'International Tables Vol C Tables 4.2.6.8 and 6.1.1.4'
F F 0.0727 0.0534 'International Tables Vol C Tables 4.2.6.8 and 6.1.1.4'
Ni Ni -3.0029 0.5091 'International Tables Vol C Tables 4.2.6.8 and 6.1.1.4'

loop_
_geom_angle_atom_site_label_1
_geom_angle_atom_site_label_2
_geom_angle_atom_site_label_3
_geom_angle
_geom_angle_site_symmetry_1
_geom_angle_site_symmetry_3
_geom_angle_publ_flag
F1 C1 N4 108.6(6) . . ?
N4 C2 C5 109.3(7) . . ?
N4 C3 C6 109.2(6) . . ?
N4 C4 C7 107.4(7) . . ?
C8 C5 C2 109.2(7) . . ?
O7 C6 C8 113.4(8) . . ?
O7 C6 C3 106.9(7) . . ?
C8 C6 C3 108.7(7) . . ?
C8 C7 C4 109.5(7) . . ?
C5 C8 C7 109.4(9) . . ?
C5 C8 C6 109.5(8) . . ?
C7 C8 C6 107.2(8) . . ?
O1 N1 O4 115.4(7) . 2_556 ?
O1 N1 Ni1 124.1(6) . . ?
O4 N1 Ni1 120.5(5) 2_556 . ?
O5 N2 O6 113.5(8) 2_556 . ?
O5 N2 Ni1 123.4(7) 2_556 . ?
O6 N2 Ni1 122.9(6) . . ?
O2 N3 O3 115.3(7) . 2_556 ?
O2 N3 Ni1 119.3(6) . . ?
O3 N3 Ni1 125.4(5) 2_556 . ?
C1 N4 C3 110.0(6) . . ?
C1 N4 C2 108.1(6) . . ?
C3 N4 C2 109.3(7) . . ?
C1 N4 C4 109.9(6) . . ?
C3 N4 C4 110.3(6) . . ?
C2 N4 C4 109.1(7) . . ?
O3 Ni1 O4 94.3(3) . . ?
O3 Ni1 O5 94.2(3) . . ?
O4 Ni1 O5 98.1(3) . . ?
O3 Ni1 N1 88.6(2) . . ?
O4 Ni1 N1 175.0(3) . . ?
O5 Ni1 N1 85.7(3) . . ?
O3 Ni1 N2 87.2(3) . . ?
O4 Ni1 N2 85.3(3) . . ?
O5 Ni1 N2 176.2(4) . . ?
N1 Ni1 N2 90.8(3) . . ?
O3 Ni1 N3 177.2(3) . . ?
O4 Ni1 N3 83.6(3) . . ?
O5 Ni1 N3 84.3(3) . . ?
N1 Ni1 N3 93.6(3) . . ?
N2 Ni1 N3 94.5(3) . . ?
N3 O3 Ni1 118.5(5) 2_546 . ?
N1 O4 Ni1 122.9(5) 2_546 . ?
N2 O5 Ni1 119.6(6) 2_546 . ?

loop_
_geom_bond_atom_site_label_1
_geom_bond_atom_site_label_2
_geom_bond_distance
_geom_bond_site_symmetry_2
_geom_bond_publ_flag
C1 F1 1.359(10) . ?
C1 N4 1.484(9) . ?
C2 N4 1.503(10) . ?
C2 C5 1.517(14) . ?
C3 N4 1.501(10) . ?
C3 C6 1.534(12) . ?
C4 N4 1.508(10) . ?
C4 C7 1.546(13) . ?
C5 C8 1.510(14) . ?
C6 O7 1.418(12) . ?
C6 C8 1.527(13) . ?
C7 C8 1.515(15) . ?
N1 O1 1.232(8) . ?
N1 O4 1.261(7) 2_556 ?
N1 Ni1 2.068(7) . ?
N2 O5 1.238(9) 2_556 ?
N2 O6 1.253(10) . ?
N2 Ni1 2.084(8) . ?
N3 O2 1.219(8) . ?
N3 O3 1.244(7) 2_556 ?
N3 Ni1 2.103(7) . ?
Ni1 O3 2.048(6) . ?
Ni1 O4 2.054(6) . ?
Ni1 O5 2.055(7) . ?
O3 N3 1.244(7) 2_546 ?
O4 N1 1.261(7) 2_546 ?
O5 N2 1.238(9) 2_546 ?

loop_
_geom_torsion_atom_site_label_1
_geom_torsion_atom_site_label_2
_geom_torsion_atom_site_label_3
_geom_torsion_atom_site_label_4
_geom_torsion
_geom_torsion_site_symmetry_1
_geom_torsion_site_symmetry_2
_geom_torsion_site_symmetry_3
_geom_torsion_site_symmetry_4
_geom_torsion_publ_flag
N4 C2 C5 C8 -15.1(12) . . . . ?
N4 C3 C6 O7 109.2(8) . . . . ?
N4 C3 C6 C8 -13.5(10) . . . . ?
N4 C4 C7 C8 -17.3(12) . . . . ?
C2 C5 C8 C7 67.3(11) . . . . ?
C2 C5 C8 C6 -49.9(11) . . . . ?
C4 C7 C8 C5 -48.1(12) . . . . ?
C4 C7 C8 C6 70.6(11) . . . . ?
O7 C6 C8 C5 -52.0(10) . . . . ?
C3 C6 C8 C5 66.7(10) . . . . ?
O7 C6 C8 C7 -170.6(7) . . . . ?
C3 C6 C8 C7 -51.9(10) . . . . ?
F1 C1 N4 C3 -57.0(9) . . . . ?
F1 C1 N4 C2 -176.3(7) . . . . ?
F1 C1 N4 C4 64.7(9) . . . . ?
C6 C3 N4 C1 -170.0(7) . . . . ?
C6 C3 N4 C2 -51.5(9) . . . . ?
C6 C3 N4 C4 68.6(9) . . . . ?
C5 C2 N4 C1 -171.3(8) . . . . ?
C5 C2 N4 C3 69.0(9) . . . . ?
C5 C2 N4 C4 -51.7(10) . . . . ?
C7 C4 N4 C1 -171.4(8) . . . . ?
C7 C4 N4 C3 -50.0(10) . . . . ?
C7 C4 N4 C2 70.2(9) . . . . ?
